data_7037772
loop_
_publ_author_name
'Milner, Lucy M.'
'Hall, Lewis M.'
'Pridmore, Natalie E.'
'Skeats, Matthew K.'
'Whitwood, Adrian C.'
'Lynam, Jason M.'
'Slattery, John M.'

_publ_section_title
;
 Access to novel fluorovinylidene ligands via exploitation of outer-sphere
 electrophilic fluorination: new insights into C-F bond formation and
 activation.
;
_journal_issue 4
_journal_name_full 'Dalton transactions (Cambridge, England : 2003)'
_journal_page_first 1717
_journal_page_last 1726
_journal_paper_doi 10.1039/c5dt04596g
_journal_volume 45
_journal_year 2016
_chemical_formula_moiety 'C49 H40 F P2 Ru, F6 P, C H2 Cl2'
_chemical_formula_sum 'C50 H42 Cl2 F7 P3 Ru'
_chemical_formula_weight 1040.71
_chemical_name_systematic
;
 ?
;
_space_group_crystal_system orthorhombic
_space_group_IT_number 61
_space_group_name_Hall '-P 2ac 2ab'
_space_group_name_H-M_alt 'P b c a'
_symmetry_space_group_name_Hall '-P 2ac 2ab'
_symmetry_space_group_name_H-M 'P b c a'
_atom_sites_solution_hydrogens geom
_atom_sites_solution_primary iterative
_audit_creation_date 2014-04-04
_audit_creation_method
;
Olex2 1.2
(compiled 2014.03.20 svn.r2914 for OlexSys, GUI svn.r4816)
;
_audit_update_record
;
2014-12-19 deposited with the CCDC.
2015-12-14 downloaded from the CCDC.
;
_cell_angle_alpha 90
_cell_angle_beta 90
_cell_angle_gamma 90
_cell_formula_units_Z 8
_cell_length_a 17.3578(2)
_cell_length_b 14.44250(18)
_cell_length_c 36.1516(4)
_cell_measurement_reflns_used 33222
_cell_measurement_temperature 110.05(10)
_cell_measurement_theta_max 30.3420
_cell_measurement_theta_min 3.0320
_cell_volume 9062.85(18)
_computing_cell_refinement
;
CrysAlisPro, Agilent Technologies,
Version 1.171.37.31 (release 14-01-2014 CrysAlis171 .NET)
(compiled Jan 14 2014,18:38:05)
;
_computing_data_collection
;
CrysAlisPro, Agilent Technologies,
Version 1.171.37.31 (release 14-01-2014 CrysAlis171 .NET)
(compiled Jan 14 2014,18:38:05)
;
_computing_data_reduction
;
CrysAlisPro, Agilent Technologies,
Version 1.171.37.31 (release 14-01-2014 CrysAlis171 .NET)
(compiled Jan 14 2014,18:38:05)
;
_computing_molecular_graphics 'Olex2 (Dolomanov et al., 2009)'
_computing_publication_material 'Olex2 (Dolomanov et al., 2009)'
_computing_structure_refinement 'ShelXL (Sheldrick, 2008)'
_computing_structure_solution
;
Superflip (Palatinus & Chapuis, 2007;Palatinus & van der Lee, 2008;
Palatinus et al., 2012)
;
_diffrn_ambient_environment N~2~
_diffrn_ambient_temperature 110.05(10)
_diffrn_detector 'CCD plate'
_diffrn_detector_area_resol_mean 16.1450
_diffrn_detector_type Eos
_diffrn_measured_fraction_theta_full 0.998
_diffrn_measured_fraction_theta_max 0.934
_diffrn_measurement_device 'four-circle diffractometer'
_diffrn_measurement_device_type 'SuperNova, Single source at offset, Eos'
_diffrn_measurement_method '\w scans'
_diffrn_orient_matrix_UB_11 0.0204191000
_diffrn_orient_matrix_UB_12 0.0197587000
_diffrn_orient_matrix_UB_13 0.0150575000
_diffrn_orient_matrix_UB_21 -0.0146381000
_diffrn_orient_matrix_UB_22 0.0443345000
_diffrn_orient_matrix_UB_23 -0.0047042000
_diffrn_orient_matrix_UB_31 -0.0322174000
_diffrn_orient_matrix_UB_32 -0.0075731000
_diffrn_orient_matrix_UB_33 0.0116632000
_diffrn_radiation_monochromator mirror
_diffrn_radiation_probe x-ray
_diffrn_radiation_type MoK\a
_diffrn_radiation_wavelength 0.71073
_diffrn_reflns_av_R_equivalents 0.0323
_diffrn_reflns_av_unetI/netI 0.0220
_diffrn_reflns_laue_measured_fraction_full 0.998
_diffrn_reflns_laue_measured_fraction_max 0.934
_diffrn_reflns_limit_h_max 22
_diffrn_reflns_limit_h_min -24
_diffrn_reflns_limit_k_max 20
_diffrn_reflns_limit_k_min -20
_diffrn_reflns_limit_l_max 51
_diffrn_reflns_limit_l_min -48
_diffrn_reflns_number 85888
_diffrn_reflns_point_group_measured_fraction_full 0.998
_diffrn_reflns_point_group_measured_fraction_max 0.934
_diffrn_reflns_theta_full 26.32
_diffrn_reflns_theta_max 30.422
_diffrn_reflns_theta_min 2.793
_diffrn_source 'SuperNova (Mo) X-ray Source'
_exptl_absorpt_coefficient_mu 0.634
_exptl_absorpt_correction_T_max 0.964
_exptl_absorpt_correction_T_min 0.851
_exptl_absorpt_correction_type analytical
_exptl_absorpt_process_details
;
CrysAlisPro, Agilent Technologies,
Version 1.171.37.31 (release 14-01-2014 CrysAlis171 .NET)
(compiled Jan 14 2014,18:38:05)
Analytical numeric absorption correction using a multifaceted crystal
            model based on expressions derived by R.C. Clark & J.S. Reid.
(Clark, R. C. & Reid, J. S. (1995). Acta Cryst. A51, 887-897)
Empirical absorption correction using spherical harmonics,
 implemented in SCALE3 ABSPACK scaling algorithm.
;
_exptl_crystal_colour 'clear dark green'
_exptl_crystal_colour_lustre clear
_exptl_crystal_colour_modifier dark
_exptl_crystal_colour_primary green
_exptl_crystal_density_diffrn 1.525
_exptl_crystal_description needle
_exptl_crystal_F_000 4224
_exptl_crystal_size_max 0.3612
_exptl_crystal_size_mid 0.0695
_exptl_crystal_size_min 0.0598
_refine_diff_density_max 0.398
_refine_diff_density_min -0.487
_refine_diff_density_rms 0.059
_refine_ls_extinction_method none
_refine_ls_goodness_of_fit_ref 1.066
_refine_ls_hydrogen_treatment constr
_refine_ls_matrix_type full
_refine_ls_number_parameters 578
_refine_ls_number_reflns 12862
_refine_ls_number_restraints 1
_refine_ls_restrained_S_all 1.066
_refine_ls_R_factor_all 0.0320
_refine_ls_R_factor_gt 0.0267
_refine_ls_shift/su_max 0.001
_refine_ls_shift/su_mean 0.000
_refine_ls_structure_factor_coef Fsqd
_refine_ls_weighting_details 'w=1/[\s^2^(Fo^2^)+(0.0203P)^2^+6.4476P] where P=(Fo^2^+2Fc^2^)/3'
_refine_ls_weighting_scheme calc
_refine_ls_wR_factor_gt 0.0601
_refine_ls_wR_factor_ref 0.0628
_reflns_Friedel_coverage 0.000
_reflns_number_gt 11447
_reflns_number_total 12862
_reflns_threshold_expression 'I > 2\s(I)'
_cod_data_source_file c5dt04596g2.cif
_cod_data_source_block '[3a]PF6_Green_Form'
_cod_depositor_comments 'Adding full bibliography for 7037771--7037778.cif.'
_cod_original_cell_volume 9062.86(19)
_cod_database_code 7037772
_shelxl_version_number 2013-4
_chemical_oxdiff_formula 'C50 H42 F7 P3 Ru1 Cl2'
_chemical_oxdiff_usercomment LucyM-192
_shelx_space_group_comment
;
The symmetry employed for this shelxl refinement is uniquely defined
by the following loop, which should always be used as a source of
symmetry information in preference to the above space-group names.
They are only intended as comments.
;
_reflns_odcompleteness_completeness 99.76
_reflns_odcompleteness_iscentric 1
_reflns_odcompleteness_theta 26.32
_olex2_refinement_description
;
1. Restrained distances
 C50-Cl2
 1.745 with sigma of 0.02
2. Others
 Sof(H50C)=Sof(H50D)=Sof(Cl2A)=1-FVAR(1)
 Sof(H50A)=Sof(H50B)=Sof(Cl2)=FVAR(1)
;
_olex2_computing_structure_refinement_long 'ShelXL (Sheldrick, 2008)'
_olex2_exptl_crystal_mounting_method 'oil on loop'

loop_
_space_group_symop_operation_xyz
'x, y, z'
'-x+1/2, -y, z+1/2'
'x+1/2, -y+1/2, -z'
'-x, y+1/2, -z+1/2'
'-x, -y, -z'
'x-1/2, y, -z-1/2'
'-x-1/2, y-1/2, z'
'x, -y-1/2, z-1/2'

loop_
_atom_site_label
_atom_site_type_symbol
_atom_site_fract_x
_atom_site_fract_y
_atom_site_fract_z
_atom_site_U_iso_or_equiv
_atom_site_adp_type
_atom_site_occupancy
_atom_site_site_symmetry_order
_atom_site_calc_flag
_atom_site_refinement_flags_posn
_atom_site_refinement_flags_occupancy
_atom_site_disorder_assembly
_atom_site_disorder_group
C1 C 0.32795(8) 0.14983(10) 0.37715(4) 0.0192(3) Uani 1 1 d . . . .
H1 H 0.3029 0.1608 0.3542 0.023 Uiso 1 1 calc R . . .
C2 C 0.31960(8) 0.20383(10) 0.40931(4) 0.0188(3) Uani 1 1 d . . . .
H2 H 0.2878 0.2569 0.4121 0.023 Uiso 1 1 calc R . . .
C3 C 0.36785(8) 0.16396(11) 0.43699(4) 0.0192(3) Uani 1 1 d . . . .
H3 H 0.3747 0.1870 0.4614 0.023 Uiso 1 1 calc R . . .
C4 C 0.40381(8) 0.08432(10) 0.42209(4) 0.0201(3) Uani 1 1 d . . . .
H4 H 0.4377 0.0437 0.4348 0.024 Uiso 1 1 calc R . . .
C5 C 0.38008(9) 0.07618(10) 0.38468(4) 0.0204(3) Uani 1 1 d . . . .
H5 H 0.3961 0.0298 0.3677 0.024 Uiso 1 1 calc R . . .
C6 C 0.54609(8) 0.16755(10) 0.38666(4) 0.0142(2) Uani 1 1 d . . . .
C7 C 0.61363(8) 0.12829(11) 0.38125(4) 0.0190(3) Uani 1 1 d . . . .
C8 C 0.62529(8) 0.06151(10) 0.35109(4) 0.0177(3) Uani 1 1 d . . . .
C9 C 0.58525(9) -0.02193(11) 0.35103(5) 0.0244(3) Uani 1 1 d . . . .
H9 H 0.5564 -0.0398 0.3722 0.029 Uiso 1 1 calc R . . .
C10 C 0.58725(9) -0.07903(12) 0.32023(5) 0.0292(4) Uani 1 1 d . . . .
H10 H 0.5601 -0.1361 0.3203 0.035 Uiso 1 1 calc R . . .
C11 C 0.62879(9) -0.05264(13) 0.28953(5) 0.0295(4) Uani 1 1 d . . . .
H11 H 0.6286 -0.0905 0.2681 0.035 Uiso 1 1 calc R . . .
C12 C 0.67081(10) 0.02878(13) 0.28979(5) 0.0295(4) Uani 1 1 d . . . .
H12 H 0.7008 0.0453 0.2688 0.035 Uiso 1 1 calc R . . .
C13 C 0.66944(9) 0.08615(11) 0.32038(4) 0.0227(3) Uani 1 1 d . . . .
H13 H 0.6984 0.1420 0.3205 0.027 Uiso 1 1 calc R . . .
C14 C 0.41606(8) 0.19210(10) 0.29774(4) 0.0154(3) Uani 1 1 d . . . .
C15 C 0.36290(9) 0.21897(10) 0.27107(4) 0.0220(3) Uani 1 1 d . . . .
H15 H 0.3411 0.2792 0.2719 0.026 Uiso 1 1 calc R . . .
C16 C 0.34155(10) 0.15784(12) 0.24310(5) 0.0296(4) Uani 1 1 d . . . .
H16 H 0.3056 0.1768 0.2248 0.035 Uiso 1 1 calc R . . .
C17 C 0.37252(10) 0.06934(11) 0.24179(4) 0.0267(3) Uani 1 1 d . . . .
H17 H 0.3582 0.0280 0.2225 0.032 Uiso 1 1 calc R . . .
C18 C 0.42432(9) 0.04150(11) 0.26863(4) 0.0235(3) Uani 1 1 d . . . .
H18 H 0.4451 -0.0193 0.2680 0.028 Uiso 1 1 calc R . . .
C19 C 0.44595(9) 0.10243(10) 0.29638(4) 0.0195(3) Uani 1 1 d . . . .
H19 H 0.4816 0.0829 0.3147 0.023 Uiso 1 1 calc R . . .
C20 C 0.55080(8) 0.29320(10) 0.31078(4) 0.0148(3) Uani 1 1 d . . . .
C21 C 0.56195(9) 0.28048(11) 0.27281(4) 0.0204(3) Uani 1 1 d . . . .
H21 H 0.5211 0.2576 0.2579 0.024 Uiso 1 1 calc R . . .
C22 C 0.63244(9) 0.30114(11) 0.25682(4) 0.0238(3) Uani 1 1 d . . . .
H22 H 0.6398 0.2920 0.2310 0.029 Uiso 1 1 calc R . . .
C23 C 0.69207(9) 0.33493(11) 0.27822(4) 0.0223(3) Uani 1 1 d . . . .
H23 H 0.7401 0.3495 0.2671 0.027 Uiso 1 1 calc R . . .
C24 C 0.68198(9) 0.34766(11) 0.31583(4) 0.0216(3) Uani 1 1 d . . . .
H24 H 0.7230 0.3709 0.3305 0.026 Uiso 1 1 calc R . . .
C25 C 0.61165(8) 0.32641(10) 0.33204(4) 0.0177(3) Uani 1 1 d . . . .
H25 H 0.6050 0.3346 0.3579 0.021 Uiso 1 1 calc R . . .
C26 C 0.40510(8) 0.37998(10) 0.32329(4) 0.0151(3) Uani 1 1 d . . . .
C27 C 0.32534(8) 0.38205(11) 0.32865(4) 0.0198(3) Uani 1 1 d . . . .
H27 H 0.2995 0.3284 0.3374 0.024 Uiso 1 1 calc R . . .
C28 C 0.28373(9) 0.46210(11) 0.32123(4) 0.0233(3) Uani 1 1 d . . . .
H28 H 0.2293 0.4625 0.3242 0.028 Uiso 1 1 calc R . . .
C29 C 0.32144(10) 0.54107(11) 0.30958(4) 0.0255(3) Uani 1 1 d . . . .
H29 H 0.2931 0.5960 0.3048 0.031 Uiso 1 1 calc R . . .
C30 C 0.40062(10) 0.54022(11) 0.30485(5) 0.0266(3) Uani 1 1 d . . . .
H30 H 0.4265 0.5949 0.2971 0.032 Uiso 1 1 calc R . . .
C31 C 0.44241(9) 0.45980(10) 0.31136(4) 0.0200(3) Uani 1 1 d . . . .
H31 H 0.4966 0.4593 0.3076 0.024 Uiso 1 1 calc R . . .
C32 C 0.54541(8) 0.42834(10) 0.41325(4) 0.0151(3) Uani 1 1 d . . . .
C33 C 0.51757(9) 0.50925(11) 0.39723(4) 0.0214(3) Uani 1 1 d . . . .
H33 H 0.4636 0.5184 0.3948 0.026 Uiso 1 1 calc R . . .
C34 C 0.56833(10) 0.57682(12) 0.38472(5) 0.0295(4) Uani 1 1 d . . . .
H34 H 0.5489 0.6318 0.3738 0.035 Uiso 1 1 calc R . . .
C35 C 0.64708(10) 0.56424(12) 0.38818(5) 0.0291(4) Uani 1 1 d . . . .
H35 H 0.6816 0.6105 0.3795 0.035 Uiso 1 1 calc R . . .
C36 C 0.67538(9) 0.48421(12) 0.40424(4) 0.0243(3) Uani 1 1 d . . . .
H36 H 0.7294 0.4757 0.4067 0.029 Uiso 1 1 calc R . . .
C37 C 0.62527(8) 0.41639(11) 0.41670(4) 0.0188(3) Uani 1 1 d . . . .
H37 H 0.6451 0.3615 0.4276 0.023 Uiso 1 1 calc R . . .
C38 C 0.53395(8) 0.29514(10) 0.46980(4) 0.0157(3) Uani 1 1 d . . . .
C39 C 0.55343(8) 0.20252(11) 0.47515(4) 0.0193(3) Uani 1 1 d . . . .
H39 H 0.5377 0.1572 0.4576 0.023 Uiso 1 1 calc R . . .
C40 C 0.59576(10) 0.17623(12) 0.50601(4) 0.0258(3) Uani 1 1 d . . . .
H40 H 0.6095 0.1131 0.5093 0.031 Uiso 1 1 calc R . . .
C41 C 0.61809(9) 0.24105(13) 0.53196(4) 0.0271(3) Uani 1 1 d . . . .
H41 H 0.6469 0.2226 0.5530 0.033 Uiso 1 1 calc R . . .
C42 C 0.59826(9) 0.33312(12) 0.52714(4) 0.0255(3) Uani 1 1 d . . . .
H42 H 0.6129 0.3777 0.5451 0.031 Uiso 1 1 calc R . . .
C43 C 0.55718(9) 0.36056(11) 0.49618(4) 0.0207(3) Uani 1 1 d . . . .
H43 H 0.5447 0.4240 0.4928 0.025 Uiso 1 1 calc R . . .
C44 C 0.39647(8) 0.39301(9) 0.44694(4) 0.0150(3) Uani 1 1 d . . . .
C45 C 0.37711(9) 0.39347(10) 0.48447(4) 0.0198(3) Uani 1 1 d . . . .
H45 H 0.4102 0.3646 0.5019 0.024 Uiso 1 1 calc R . . .
C46 C 0.30957(9) 0.43606(11) 0.49630(4) 0.0256(3) Uani 1 1 d . . . .
H46 H 0.2966 0.4357 0.5218 0.031 Uiso 1 1 calc R . . .
C47 C 0.26131(9) 0.47887(11) 0.47126(5) 0.0260(3) Uani 1 1 d . . . .
H47 H 0.2160 0.5092 0.4796 0.031 Uiso 1 1 calc R . . .
C48 C 0.27920(9) 0.47741(11) 0.43398(5) 0.0233(3) Uani 1 1 d . . . .
H48 H 0.2457 0.5061 0.4166 0.028 Uiso 1 1 calc R . . .
C49 C 0.34578(8) 0.43430(10) 0.42185(4) 0.0187(3) Uani 1 1 d . . . .
H49 H 0.3572 0.4328 0.3962 0.022 Uiso 1 1 calc R . . .
F1 F 0.67641(6) 0.15383(9) 0.40145(3) 0.0428(3) Uani 1 1 d . . . .
P1 P 0.45672(2) 0.27235(2) 0.33181(2) 0.01233(7) Uani 1 1 d . . . .
P2 P 0.48190(2) 0.33470(2) 0.42883(2) 0.01245(7) Uani 1 1 d . . . .
Ru1 Ru 0.44640(2) 0.20911(2) 0.39106(2) 0.01069(3) Uani 1 1 d . . . .
F2 F 0.09850(5) 0.38355(6) 0.33515(2) 0.02481(19) Uani 1 1 d . . . .
F3 F 0.03980(6) 0.32769(8) 0.38638(3) 0.0332(2) Uani 1 1 d . . . .
F4 F 0.17008(6) 0.33867(7) 0.38434(2) 0.0260(2) Uani 1 1 d . . . .
F5 F 0.17186(5) 0.25390(7) 0.33172(2) 0.02487(19) Uani 1 1 d . . . .
F6 F 0.04149(6) 0.24308(7) 0.33343(3) 0.0298(2) Uani 1 1 d . . . .
F7 F 0.11267(6) 0.19744(7) 0.38271(3) 0.0301(2) Uani 1 1 d . . . .
P3 P 0.10556(2) 0.29023(3) 0.35910(2) 0.01868(8) Uani 1 1 d . . . .
C50 C 0.40572(12) 0.16987(14) 0.55535(6) 0.0434(5) Uani 1 1 d D . . .
H50A H 0.4165 0.1735 0.5822 0.052 Uiso 0.77(3) 1 calc R P A 1
H50B H 0.4438 0.2090 0.5423 0.052 Uiso 0.77(3) 1 calc R P A 1
H50C H 0.4321 0.1751 0.5795 0.052 Uiso 0.23(3) 1 calc R P A 2
H50D H 0.4342 0.2095 0.5377 0.052 Uiso 0.23(3) 1 calc R P A 2
Cl1 Cl 0.41435(4) 0.05463(4) 0.54038(2) 0.05324(15) Uani 1 1 d . . . .
Cl2 Cl 0.31235(12) 0.2106(3) 0.54640(19) 0.0486(7) Uani 0.77(3) 1 d D P A 1
Cl2A Cl 0.3141(5) 0.2155(7) 0.5603(9) 0.056(3) Uani 0.23(3) 1 d . P A 2

loop_
_atom_site_aniso_label
_atom_site_aniso_U_11
_atom_site_aniso_U_22
_atom_site_aniso_U_33
_atom_site_aniso_U_23
_atom_site_aniso_U_13
_atom_site_aniso_U_12
C1 0.0159(6) 0.0213(7) 0.0203(6) 0.0039(6) -0.0039(5) -0.0078(5)
C2 0.0117(6) 0.0177(7) 0.0271(7) 0.0009(6) 0.0035(5) -0.0012(5)
C3 0.0178(6) 0.0238(7) 0.0162(6) 0.0009(5) 0.0030(5) -0.0078(6)
C4 0.0166(6) 0.0168(7) 0.0269(7) 0.0087(6) -0.0016(5) -0.0031(5)
C5 0.0193(7) 0.0153(7) 0.0265(7) -0.0036(6) 0.0047(6) -0.0062(5)
C6 0.0161(6) 0.0144(6) 0.0122(6) -0.0014(5) -0.0019(5) -0.0012(5)
C7 0.0147(6) 0.0235(7) 0.0187(6) -0.0012(6) -0.0011(5) 0.0015(5)
C8 0.0136(6) 0.0191(7) 0.0205(6) -0.0001(5) -0.0007(5) 0.0052(5)
C9 0.0210(7) 0.0222(8) 0.0300(8) 0.0019(6) 0.0024(6) 0.0017(6)
C10 0.0210(8) 0.0202(8) 0.0464(10) -0.0075(7) -0.0011(7) 0.0009(6)
C11 0.0219(7) 0.0333(9) 0.0333(8) -0.0161(7) -0.0013(6) 0.0072(7)
C12 0.0248(8) 0.0380(10) 0.0258(8) -0.0064(7) 0.0067(6) 0.0026(7)
C13 0.0199(7) 0.0250(8) 0.0232(7) -0.0011(6) 0.0030(6) 0.0001(6)
C14 0.0170(6) 0.0154(6) 0.0138(6) 0.0000(5) -0.0009(5) -0.0022(5)
C15 0.0259(7) 0.0165(7) 0.0238(7) -0.0002(6) -0.0089(6) -0.0007(6)
C16 0.0348(9) 0.0248(8) 0.0292(8) -0.0021(7) -0.0178(7) -0.0008(7)
C17 0.0319(8) 0.0232(8) 0.0249(8) -0.0078(6) -0.0083(6) -0.0043(7)
C18 0.0288(8) 0.0179(7) 0.0238(7) -0.0043(6) -0.0026(6) 0.0015(6)
C19 0.0227(7) 0.0179(7) 0.0178(6) -0.0023(5) -0.0044(5) 0.0038(5)
C20 0.0150(6) 0.0143(6) 0.0152(6) 0.0013(5) 0.0022(5) 0.0009(5)
C21 0.0219(7) 0.0243(8) 0.0149(6) -0.0007(5) 0.0007(5) -0.0009(6)
C22 0.0266(8) 0.0266(8) 0.0181(7) -0.0010(6) 0.0070(6) 0.0006(6)
C23 0.0198(7) 0.0212(7) 0.0258(7) 0.0006(6) 0.0095(6) -0.0003(6)
C24 0.0174(7) 0.0223(7) 0.0250(7) -0.0023(6) 0.0023(6) -0.0032(6)
C25 0.0180(6) 0.0202(7) 0.0150(6) -0.0012(5) 0.0018(5) -0.0016(5)
C26 0.0188(6) 0.0154(6) 0.0112(5) -0.0002(5) -0.0017(5) 0.0015(5)
C27 0.0194(7) 0.0214(7) 0.0186(6) 0.0035(6) 0.0016(5) 0.0022(6)
C28 0.0214(7) 0.0272(8) 0.0211(7) 0.0004(6) 0.0012(6) 0.0084(6)
C29 0.0345(9) 0.0183(7) 0.0238(7) -0.0012(6) -0.0012(6) 0.0095(6)
C30 0.0341(9) 0.0140(7) 0.0318(8) 0.0011(6) -0.0014(7) -0.0005(6)
C31 0.0222(7) 0.0161(7) 0.0217(7) -0.0016(6) -0.0010(5) -0.0014(5)
C32 0.0159(6) 0.0158(6) 0.0137(6) -0.0027(5) -0.0007(5) -0.0029(5)
C33 0.0195(7) 0.0194(7) 0.0254(7) 0.0020(6) -0.0007(6) -0.0007(6)
C34 0.0297(8) 0.0219(8) 0.0370(9) 0.0090(7) 0.0007(7) -0.0037(7)
C35 0.0267(8) 0.0285(9) 0.0320(8) 0.0035(7) 0.0016(7) -0.0114(7)
C36 0.0173(7) 0.0315(9) 0.0241(7) -0.0021(6) -0.0004(6) -0.0069(6)
C37 0.0170(6) 0.0215(7) 0.0180(6) -0.0013(5) -0.0014(5) -0.0015(5)
C38 0.0144(6) 0.0194(7) 0.0133(6) -0.0005(5) -0.0018(5) -0.0003(5)
C39 0.0216(7) 0.0207(7) 0.0157(6) -0.0006(5) -0.0035(5) 0.0027(6)
C40 0.0292(8) 0.0274(8) 0.0208(7) 0.0031(6) -0.0065(6) 0.0074(7)
C41 0.0261(8) 0.0389(9) 0.0164(7) 0.0030(6) -0.0075(6) -0.0001(7)
C42 0.0271(8) 0.0323(9) 0.0170(7) -0.0027(6) -0.0060(6) -0.0069(7)
C43 0.0240(7) 0.0203(7) 0.0177(6) -0.0019(6) -0.0037(5) -0.0031(6)
C44 0.0140(6) 0.0126(6) 0.0183(6) -0.0032(5) 0.0004(5) -0.0005(5)
C45 0.0213(7) 0.0189(7) 0.0192(7) -0.0004(5) 0.0020(5) 0.0010(6)
C46 0.0262(8) 0.0259(8) 0.0247(7) -0.0028(6) 0.0094(6) 0.0012(6)
C47 0.0177(7) 0.0217(7) 0.0386(9) -0.0038(7) 0.0078(6) 0.0017(6)
C48 0.0165(7) 0.0209(7) 0.0327(8) -0.0017(6) -0.0028(6) 0.0020(6)
C49 0.0165(6) 0.0192(7) 0.0205(7) -0.0028(5) -0.0024(5) 0.0014(5)
F1 0.0178(5) 0.0659(8) 0.0447(6) -0.0257(6) -0.0096(4) 0.0079(5)
P1 0.01267(15) 0.01254(15) 0.01178(14) 0.00020(12) -0.00060(11) -0.00030(12)
P2 0.01243(15) 0.01272(15) 0.01219(14) -0.00091(12) -0.00131(11) 0.00032(12)
Ru1 0.01032(5) 0.01093(5) 0.01081(5) -0.00011(4) -0.00061(3) -0.00026(4)
F2 0.0324(5) 0.0176(4) 0.0244(4) 0.0036(4) -0.0037(4) 0.0013(4)
F3 0.0310(5) 0.0383(6) 0.0303(5) -0.0011(4) 0.0107(4) 0.0061(5)
F4 0.0297(5) 0.0281(5) 0.0200(4) -0.0022(4) -0.0055(4) -0.0018(4)
F5 0.0275(5) 0.0271(5) 0.0200(4) -0.0014(4) 0.0030(4) 0.0048(4)
F6 0.0284(5) 0.0245(5) 0.0365(5) -0.0018(4) -0.0093(4) -0.0037(4)
F7 0.0394(6) 0.0233(5) 0.0276(5) 0.0089(4) 0.0012(4) 0.0005(4)
P3 0.02119(18) 0.01748(18) 0.01737(16) 0.00117(14) 0.00030(14) 0.00085(14)
C50 0.0404(11) 0.0335(10) 0.0564(13) -0.0022(9) -0.0177(9) 0.0043(9)
Cl1 0.0613(3) 0.0329(3) 0.0655(3) -0.0057(2) -0.0246(3) 0.0074(2)
Cl2 0.0335(4) 0.0458(8) 0.0665(16) 0.0169(9) 0.0079(7) 0.0072(5)
Cl2A 0.0420(18) 0.0439(18) 0.081(8) -0.006(3) 0.014(3) -0.0038(14)

loop_
_atom_type_symbol
_atom_type_description
_atom_type_scat_dispersion_real
_atom_type_scat_dispersion_imag
_atom_type_scat_source
C C 0.0033 0.0016 'International Tables Vol C Tables 4.2.6.8 and 6.1.1.4'
H H 0.0000 0.0000 'International Tables Vol C Tables 4.2.6.8 and 6.1.1.4'
Cl Cl 0.1484 0.1585 'International Tables Vol C Tables 4.2.6.8 and 6.1.1.4'
F F 0.0171 0.0103 'International Tables Vol C Tables 4.2.6.8 and 6.1.1.4'
P P 0.1023 0.0942 'International Tables Vol C Tables 4.2.6.8 and 6.1.1.4'
Ru Ru -1.2594 0.8363 'International Tables Vol C Tables 4.2.6.8 and 6.1.1.4'

loop_
_exptl_crystal_face_index_h
_exptl_crystal_face_index_k
_exptl_crystal_face_index_l
_exptl_crystal_face_perp_dist
_exptl_oxdiff_crystal_face_indexfrac_h
_exptl_oxdiff_crystal_face_indexfrac_k
_exptl_oxdiff_crystal_face_indexfrac_l
_exptl_oxdiff_crystal_face_x
_exptl_oxdiff_crystal_face_y
_exptl_oxdiff_crystal_face_z
0 -1 0 0.1771 -0.0000 -1.0000 -0.0000 -0.0198 -0.0443 0.0076
-1 0 2 0.0389 -1.0000 -0.0000 2.0001 0.0097 0.0052 0.0555
0 1 0 0.1840 0.0000 1.0000 0.0000 0.0198 0.0443 -0.0076
1 0 2 0.0348 1.0000 0.0000 2.0000 0.0505 -0.0240 -0.0089
-1 0 -2 0.0348 -1.0000 -0.0000 -2.0000 -0.0505 0.0240 0.0089
1 0 -2 0.0209 1.0000 0.0000 -2.0001 -0.0097 -0.0052 -0.0555

loop_
_geom_angle_atom_site_label_1
_geom_angle_atom_site_label_2
_geom_angle_atom_site_label_3
_geom_angle
C2 C1 H1 125.6
C2 C1 C5 108.76(13)
C2 C1 Ru1 72.72(8)
C5 C1 H1 125.6
C5 C1 Ru1 70.46(8)
Ru1 C1 H1 122.8
C1 C2 H2 126.4
C1 C2 C3 107.18(13)
C1 C2 Ru1 71.50(8)
C3 C2 H2 126.4
C3 C2 Ru1 69.67(8)
Ru1 C2 H2 124.1
C2 C3 H3 125.7
C2 C3 Ru1 73.77(8)
C4 C3 C2 108.67(13)
C4 C3 H3 125.7
C4 C3 Ru1 71.75(8)
Ru1 C3 H3 120.6
C3 C4 H4 126.2
C3 C4 C5 107.58(13)
C3 C4 Ru1 71.54(8)
C5 C4 H4 126.2
C5 C4 Ru1 71.71(8)
Ru1 C4 H4 122.3
C1 C5 H5 126.1
C1 C5 Ru1 72.97(8)
C4 C5 C1 107.77(13)
C4 C5 H5 126.1
C4 C5 Ru1 71.52(8)
Ru1 C5 H5 121.1
C7 C6 Ru1 172.46(12)
C6 C7 C8 121.02(13)
C6 C7 F1 121.05(13)
F1 C7 C8 117.72(12)
C9 C8 C7 120.04(13)
C9 C8 C13 119.63(14)
C13 C8 C7 119.91(14)
C8 C9 H9 119.9
C10 C9 C8 120.26(15)
C10 C9 H9 119.9
C9 C10 H10 120.1
C11 C10 C9 119.73(16)
C11 C10 H10 120.1
C10 C11 H11 119.8
C10 C11 C12 120.38(15)
C12 C11 H11 119.8
C11 C12 H12 119.8
C13 C12 C11 120.39(16)
C13 C12 H12 119.8
C8 C13 H13 120.2
C12 C13 C8 119.55(15)
C12 C13 H13 120.2
C15 C14 C19 118.76(13)
C15 C14 P1 123.05(11)
C19 C14 P1 117.86(10)
C14 C15 H15 119.9
C14 C15 C16 120.23(14)
C16 C15 H15 119.9
C15 C16 H16 119.8
C17 C16 C15 120.38(15)
C17 C16 H16 119.8
C16 C17 H17 120.1
C18 C17 C16 119.74(14)
C18 C17 H17 120.1
C17 C18 H18 120.0
C17 C18 C19 119.95(15)
C19 C18 H18 120.0
C14 C19 H19 119.5
C18 C19 C14 120.91(14)
C18 C19 H19 119.5
C21 C20 P1 120.71(11)
C25 C20 C21 118.85(13)
C25 C20 P1 120.36(10)
C20 C21 H21 119.9
C22 C21 C20 120.23(14)
C22 C21 H21 119.9
C21 C22 H22 119.9
C23 C22 C21 120.26(14)
C23 C22 H22 119.9
C22 C23 H23 119.9
C22 C23 C24 120.18(14)
C24 C23 H23 119.9
C23 C24 H24 120.1
C23 C24 C25 119.79(14)
C25 C24 H24 120.1
C20 C25 H25 119.7
C24 C25 C20 120.68(13)
C24 C25 H25 119.7
C27 C26 P1 118.82(11)
C31 C26 C27 119.10(13)
C31 C26 P1 122.07(11)
C26 C27 H27 119.8
C28 C27 C26 120.38(14)
C28 C27 H27 119.8
C27 C28 H28 120.0
C29 C28 C27 119.99(15)
C29 C28 H28 120.0
C28 C29 H29 120.0
C28 C29 C30 120.05(15)
C30 C29 H29 120.0
C29 C30 H30 119.8
C29 C30 C31 120.30(15)
C31 C30 H30 119.8
C26 C31 H31 119.9
C30 C31 C26 120.15(14)
C30 C31 H31 119.9
C33 C32 C37 118.93(13)
C33 C32 P2 122.60(11)
C37 C32 P2 118.44(11)
C32 C33 H33 119.8
C34 C33 C32 120.33(14)
C34 C33 H33 119.8
C33 C34 H34 119.9
C35 C34 C33 120.27(16)
C35 C34 H34 119.9
C34 C35 H35 120.1
C36 C35 C34 119.87(15)
C36 C35 H35 120.1
C35 C36 H36 119.9
C35 C36 C37 120.28(15)
C37 C36 H36 119.9
C32 C37 H37 119.8
C36 C37 C32 120.31(14)
C36 C37 H37 119.8
C39 C38 C43 118.88(13)
C39 C38 P2 122.19(11)
C43 C38 P2 118.89(11)
C38 C39 H39 119.9
C40 C39 C38 120.15(14)
C40 C39 H39 119.9
C39 C40 H40 119.7
C41 C40 C39 120.59(15)
C41 C40 H40 119.7
C40 C41 H41 120.1
C40 C41 C42 119.73(14)
C42 C41 H41 120.1
C41 C42 H42 119.9
C41 C42 C43 120.30(15)
C43 C42 H42 119.9
C38 C43 H43 119.8
C42 C43 C38 120.34(15)
C42 C43 H43 119.8
C45 C44 P2 123.04(11)
C49 C44 C45 118.46(13)
C49 C44 P2 118.38(10)
C44 C45 H45 119.9
C46 C45 C44 120.21(14)
C46 C45 H45 119.9
C45 C46 H46 119.7
C47 C46 C45 120.54(15)
C47 C46 H46 119.7
C46 C47 H47 120.1
C46 C47 C48 119.74(14)
C48 C47 H47 120.1
C47 C48 H48 119.9
C47 C48 C49 120.19(15)
C49 C48 H48 119.9
C44 C49 H49 119.6
C48 C49 C44 120.81(14)
C48 C49 H49 119.6
C14 P1 Ru1 109.84(5)
C20 P1 C14 99.72(6)
C20 P1 Ru1 120.99(5)
C26 P1 C14 103.70(6)
C26 P1 C20 103.23(6)
C26 P1 Ru1 116.83(4)
C32 P2 Ru1 123.22(4)
C38 P2 C32 100.51(6)
C38 P2 C44 104.78(6)
C38 P2 Ru1 111.04(5)
C44 P2 C32 104.96(6)
C44 P2 Ru1 110.54(4)
C1 Ru1 C2 35.78(5)
C1 Ru1 P1 90.78(4)
C1 Ru1 P2 130.76(4)
C2 Ru1 P1 110.46(4)
C2 Ru1 P2 96.30(4)
C3 Ru1 C1 60.48(5)
C3 Ru1 C2 36.56(5)
C3 Ru1 C4 36.72(6)
C3 Ru1 C5 61.15(5)
C3 Ru1 P1 146.97(4)
C3 Ru1 P2 87.35(4)
C4 Ru1 C1 60.87(5)
C4 Ru1 C2 61.01(5)
C4 Ru1 C5 36.77(5)
C4 Ru1 P1 142.80(4)
C4 Ru1 P2 114.49(4)
C5 Ru1 C1 36.57(5)
C5 Ru1 C2 60.75(5)
C5 Ru1 P1 106.19(4)
C5 Ru1 P2 148.35(4)
C6 Ru1 C1 134.92(6)
C6 Ru1 C2 156.23(6)
C6 Ru1 C3 122.74(6)
C6 Ru1 C4 95.22(6)
C6 Ru1 C5 101.19(6)
C6 Ru1 P1 88.63(4)
C6 Ru1 P2 93.18(4)
P1 Ru1 P2 102.166(12)
F3 P3 F2 89.66(6)
F3 P3 F4 89.99(6)
F3 P3 F5 179.32(6)
F4 P3 F2 89.65(5)
F4 P3 F5 89.58(5)
F5 P3 F2 89.81(5)
F6 P3 F2 89.51(5)
F6 P3 F3 90.32(6)
F6 P3 F4 179.10(6)
F6 P3 F5 90.09(5)
F7 P3 F2 179.77(6)
F7 P3 F3 90.54(6)
F7 P3 F4 90.46(5)
F7 P3 F5 89.99(5)
F7 P3 F6 90.38(6)
H50A C50 H50B 108.2
H50C C50 H50D 107.1
Cl1 C50 H50A 109.7
Cl1 C50 H50B 109.7
Cl1 C50 H50C 107.8
Cl1 C50 H50D 107.8
Cl2 C50 H50A 109.7
Cl2 C50 H50B 109.7
Cl2 C50 Cl1 109.9(2)
Cl2A C50 H50C 107.8
Cl2A C50 H50D 107.8
Cl2A C50 Cl1 118.1(3)

loop_
_geom_bond_atom_site_label_1
_geom_bond_atom_site_label_2
_geom_bond_distance
C1 H1 0.9500
C1 C2 1.408(2)
C1 C5 1.423(2)
C1 Ru1 2.2833(14)
C2 H2 0.9500
C2 C3 1.426(2)
C2 Ru1 2.2990(14)
C3 H3 0.9500
C3 C4 1.415(2)
C3 Ru1 2.2453(14)
C4 H4 0.9500
C4 C5 1.419(2)
C4 Ru1 2.2480(14)
C5 H5 0.9500
C5 Ru1 2.2504(14)
C6 C7 1.3168(19)
C6 Ru1 1.8385(14)
C7 C8 1.470(2)
C7 F1 1.3626(17)
C8 C9 1.391(2)
C8 C13 1.395(2)
C9 H9 0.9500
C9 C10 1.386(2)
C10 H10 0.9500
C10 C11 1.377(3)
C11 H11 0.9500
C11 C12 1.384(3)
C12 H12 0.9500
C12 C13 1.382(2)
C13 H13 0.9500
C14 C15 1.3901(19)
C14 C19 1.396(2)
C14 P1 1.8324(14)
C15 H15 0.9500
C15 C16 1.392(2)
C16 H16 0.9500
C16 C17 1.387(2)
C17 H17 0.9500
C17 C18 1.383(2)
C18 H18 0.9500
C18 C19 1.386(2)
C19 H19 0.9500
C20 C21 1.3982(19)
C20 C25 1.3916(19)
C20 P1 1.8263(14)
C21 H21 0.9500
C21 C22 1.386(2)
C22 H22 0.9500
C22 C23 1.381(2)
C23 H23 0.9500
C23 C24 1.383(2)
C24 H24 0.9500
C24 C25 1.389(2)
C25 H25 0.9500
C26 C27 1.398(2)
C26 C31 1.391(2)
C26 P1 1.8204(14)
C27 H27 0.9500
C27 C28 1.389(2)
C28 H28 0.9500
C28 C29 1.381(2)
C29 H29 0.9500
C29 C30 1.385(2)
C30 H30 0.9500
C30 C31 1.389(2)
C31 H31 0.9500
C32 C33 1.391(2)
C32 C37 1.4025(19)
C32 P2 1.8335(14)
C33 H33 0.9500
C33 C34 1.390(2)
C34 H34 0.9500
C34 C35 1.385(2)
C35 H35 0.9500
C35 C36 1.384(2)
C36 H36 0.9500
C36 C37 1.385(2)
C37 H37 0.9500
C38 C39 1.393(2)
C38 C43 1.402(2)
C38 P2 1.8266(14)
C39 H39 0.9500
C39 C40 1.389(2)
C40 H40 0.9500
C40 C41 1.381(2)
C41 H41 0.9500
C41 C42 1.384(3)
C42 H42 0.9500
C42 C43 1.385(2)
C43 H43 0.9500
C44 C45 1.3977(19)
C44 C49 1.3973(19)
C44 P2 1.8266(14)
C45 H45 0.9500
C45 C46 1.391(2)
C46 H46 0.9500
C46 C47 1.380(2)
C47 H47 0.9500
C47 C48 1.383(2)
C48 H48 0.9500
C48 C49 1.384(2)
C49 H49 0.9500
P1 Ru1 2.3355(10)
P2 Ru1 2.3526(4)
F2 P3 1.6065(9)
F3 P3 1.6026(10)
F4 P3 1.6051(10)
F5 P3 1.6059(10)
F6 P3 1.6005(10)
F7 P3 1.5936(10)
C50 H50A 0.9900
C50 H50B 0.9900
C50 H50C 0.9900
C50 H50D 0.9900
C50 Cl1 1.757(2)
C50 Cl2 1.754(3)
C50 Cl2A 1.731(8)

loop_
_geom_torsion_atom_site_label_1
_geom_torsion_atom_site_label_2
_geom_torsion_atom_site_label_3
_geom_torsion_atom_site_label_4
_geom_torsion
C1 C2 C3 C4 -1.67(16)
C1 C2 C3 Ru1 62.05(10)
C2 C1 C5 C4 0.46(16)
C2 C1 C5 Ru1 -63.04(10)
C2 C3 C4 C5 1.96(16)
C2 C3 C4 Ru1 65.03(10)
C3 C4 C5 C1 -1.49(16)
C3 C4 C5 Ru1 62.96(10)
C5 C1 C2 C3 0.74(16)
C5 C1 C2 Ru1 61.60(10)
C6 C7 C8 C9 -63.6(2)
C6 C7 C8 C13 108.88(17)
C7 C8 C9 C10 170.57(14)
C7 C8 C13 C12 -170.41(14)
C8 C9 C10 C11 -0.3(2)
C9 C8 C13 C12 2.1(2)
C9 C10 C11 C12 2.4(3)
C10 C11 C12 C13 -2.3(3)
C11 C12 C13 C8 0.0(2)
C13 C8 C9 C10 -2.0(2)
C14 C15 C16 C17 0.6(3)
C15 C14 C19 C18 1.2(2)
C15 C14 P1 C20 -101.64(13)
C15 C14 P1 C26 4.67(14)
C15 C14 P1 Ru1 130.25(12)
C15 C16 C17 C18 0.6(3)
C16 C17 C18 C19 -0.9(3)
C17 C18 C19 C14 0.0(2)
C19 C14 C15 C16 -1.5(2)
C19 C14 P1 C20 71.75(12)
C19 C14 P1 C26 178.06(11)
C19 C14 P1 Ru1 -56.36(12)
C20 C21 C22 C23 -0.4(2)
C21 C20 C25 C24 0.8(2)
C21 C20 P1 C14 23.73(13)
C21 C20 P1 C26 -82.95(13)
C21 C20 P1 Ru1 144.04(10)
C21 C22 C23 C24 0.5(2)
C22 C23 C24 C25 0.0(2)
C23 C24 C25 C20 -0.6(2)
C25 C20 C21 C22 -0.3(2)
C25 C20 P1 C14 -159.42(12)
C25 C20 P1 C26 93.89(12)
C25 C20 P1 Ru1 -39.12(14)
C26 C27 C28 C29 -2.0(2)
C27 C26 C31 C30 -0.1(2)
C27 C26 P1 C14 62.82(12)
C27 C26 P1 C20 166.46(11)
C27 C26 P1 Ru1 -58.17(12)
C27 C28 C29 C30 0.8(2)
C28 C29 C30 C31 0.8(2)
C29 C30 C31 C26 -1.1(2)
C31 C26 C27 C28 1.7(2)
C31 C26 P1 C14 -116.66(12)
C31 C26 P1 C20 -13.02(13)
C31 C26 P1 Ru1 122.35(11)
C32 C33 C34 C35 -0.1(3)
C33 C32 C37 C36 -0.1(2)
C33 C32 P2 C38 -144.46(12)
C33 C32 P2 C44 -35.91(13)
C33 C32 P2 Ru1 91.61(12)
C33 C34 C35 C36 -0.2(3)
C34 C35 C36 C37 0.3(3)
C35 C36 C37 C32 -0.2(2)
C37 C32 C33 C34 0.3(2)
C37 C32 P2 C38 37.45(12)
C37 C32 P2 C44 146.01(11)
C37 C32 P2 Ru1 -86.47(11)
C38 C39 C40 C41 0.9(2)
C39 C38 C43 C42 -0.5(2)
C39 C38 P2 C32 -127.59(12)
C39 C38 P2 C44 123.72(12)
C39 C38 P2 Ru1 4.35(14)
C39 C40 C41 C42 -0.1(3)
C40 C41 C42 C43 -1.0(3)
C41 C42 C43 C38 1.3(2)
C43 C38 C39 C40 -0.5(2)
C43 C38 P2 C32 50.34(13)
C43 C38 P2 C44 -58.35(13)
C43 C38 P2 Ru1 -177.71(10)
C44 C45 C46 C47 -0.5(2)
C45 C44 C49 C48 2.1(2)
C45 C44 P2 C32 -111.64(13)
C45 C44 P2 C38 -6.22(14)
C45 C44 P2 Ru1 113.48(12)
C45 C46 C47 C48 1.7(2)
C46 C47 C48 C49 -0.9(2)
C47 C48 C49 C44 -1.0(2)
C49 C44 C45 C46 -1.4(2)
C49 C44 P2 C32 72.31(12)
C49 C44 P2 C38 177.73(11)
C49 C44 P2 Ru1 -62.58(12)
F1 C7 C8 C9 121.63(16)
F1 C7 C8 C13 -65.87(19)
P1 C14 C15 C16 171.84(13)
P1 C14 C19 C18 -172.52(12)
P1 C20 C21 C22 176.60(12)
P1 C20 C25 C24 -176.13(12)
P1 C26 C27 C28 -177.83(11)
P1 C26 C31 C30 179.38(12)
P2 C32 C33 C34 -177.79(13)
P2 C32 C37 C36 178.02(11)
P2 C38 C39 C40 177.39(12)
P2 C38 C43 C42 -178.53(12)
P2 C44 C45 C46 -177.43(12)
P2 C44 C49 C48 178.39(12)
Ru1 C1 C2 C3 -60.86(10)
Ru1 C1 C5 C4 63.50(10)
Ru1 C2 C3 C4 -63.72(10)
Ru1 C3 C4 C5 -63.07(10)
Ru1 C4 C5 C1 -64.45(10)
